data_4109792
loop_
_publ_author_name
'John J. Perry'
'Victor Ch. Kravtsov'
'Gregory J. McManus'
'Michael J. Zaworotko'

_publ_section_title
;
 Bottom up Synthesis That Does Not Start at the Bottom: Quadruple Covalent
 Cross-Linking of Nanoscale Faceted Polyhedra
;
_journal_name_full 'Journal of the American Chemical Society'
_journal_page_first 10076
_journal_page_last 10077
_journal_paper_doi 10.1021/ja0734952
_journal_volume 129
_journal_year 2007
_chemical_formula_sum 'C304 H216 Cu24 O144 S8'
_chemical_formula_weight 7954.21
_chemical_name_systematic
; 
 ? 
;
_space_group_IT_number 97
_symmetry_cell_setting tetragonal
_symmetry_space_group_name_Hall 'I 4 2'
_symmetry_space_group_name_H-M 'I 4 2 2'
_atom_sites_solution_hydrogens geom
_atom_sites_solution_primary direct
_atom_sites_solution_secondary difmap
_audit_creation_method SHELXL-97
_cell_angle_alpha 90.00
_cell_angle_beta 90.00
_cell_angle_gamma 90.00
_cell_formula_units_Z 2
_cell_length_a 28.885(4)
_cell_length_b 28.885(4)
_cell_length_c 28.305(6)
_cell_measurement_temperature 100(2)
_cell_volume 23616(7)
_computing_structure_refinement 'SHELXL-97 (Sheldrick, 1997)'
_computing_structure_solution 'SHELXS-97 (Sheldrick, 1990)'
_diffrn_ambient_temperature 100(2)
_diffrn_measured_fraction_theta_full 0.997
_diffrn_measured_fraction_theta_max 0.997
_diffrn_radiation_monochromator graphite
_diffrn_radiation_source 'fine-focus sealed tube'
_diffrn_radiation_type MoK\a
_diffrn_radiation_wavelength 0.71073
_diffrn_reflns_av_R_equivalents 0.3244
_diffrn_reflns_av_sigmaI/netI 0.3359
_diffrn_reflns_limit_h_max 21
_diffrn_reflns_limit_h_min -32
_diffrn_reflns_limit_k_max 31
_diffrn_reflns_limit_k_min -32
_diffrn_reflns_limit_l_max 28
_diffrn_reflns_limit_l_min -31
_diffrn_reflns_number 52801
_diffrn_reflns_theta_full 23.50
_diffrn_reflns_theta_max 23.50
_diffrn_reflns_theta_min 2.23
_exptl_absorpt_coefficient_mu 1.159
_exptl_absorpt_correction_type none
_exptl_crystal_colour green
_exptl_crystal_density_diffrn 1.119
_exptl_crystal_description prism
_exptl_crystal_F_000 8032
_exptl_crystal_size_max 0.1
_exptl_crystal_size_mid 0.08
_exptl_crystal_size_min 0.07
_refine_diff_density_max 0.787
_refine_diff_density_min -0.888
_refine_diff_density_rms 0.135
_refine_ls_abs_structure_details 'Flack H D (1983), Acta Cryst. A39, 876-881'
_refine_ls_abs_structure_Flack 0.54(6)
_refine_ls_extinction_method none
_refine_ls_goodness_of_fit_ref 1.000
_refine_ls_hydrogen_treatment constr
_refine_ls_matrix_type full
_refine_ls_number_parameters 520
_refine_ls_number_reflns 8752
_refine_ls_number_restraints 635
_refine_ls_restrained_S_all 0.987
_refine_ls_R_factor_all 0.2820
_refine_ls_R_factor_gt 0.1032
_refine_ls_shift/su_max 0.000
_refine_ls_shift/su_mean 0.000
_refine_ls_structure_factor_coef Fsqd
_refine_ls_weighting_details 'calc w=1/[\s^2^(Fo^2^)+(0.1023P)^2^+0.0000P] where P=(Fo^2^+2Fc^2^)/3'
_refine_ls_weighting_scheme calc
_refine_ls_wR_factor_gt 0.2570
_refine_ls_wR_factor_ref 0.2874
_reflns_number_gt 2505
_reflns_number_total 8752
_reflns_threshold_expression >2sigma(I)
_cod_data_source_file ja0734952si20070516_030528.cif
_cod_data_source_block jp520d22_h1
_cod_database_code 4109792

loop_
_symmetry_equiv_pos_as_xyz
'x, y, z'
'-x, -y, z'
'-y, x, z'
'y, -x, z'
'-x, y, -z'
'x, -y, -z'
'y, x, -z'
'-y, -x, -z'
'x+1/2, y+1/2, z+1/2'
'-x+1/2, -y+1/2, z+1/2'
'-y+1/2, x+1/2, z+1/2'
'y+1/2, -x+1/2, z+1/2'
'-x+1/2, y+1/2, -z+1/2'
'x+1/2, -y+1/2, -z+1/2'
'y+1/2, x+1/2, -z+1/2'
'-y+1/2, -x+1/2, -z+1/2'

loop_
_atom_site_label
_atom_site_type_symbol
_atom_site_fract_x
_atom_site_fract_y
_atom_site_fract_z
_atom_site_U_iso_or_equiv
_atom_site_adp_type
_atom_site_occupancy
_atom_site_symmetry_multiplicity
_atom_site_calc_flag
_atom_site_refinement_flags
_atom_site_disorder_assembly
_atom_site_disorder_group
Cu1 Cu 0.78327(9) 0.5000 1.0000 0.0612(9) Uani 1 2 d SU . .
Cu2 Cu 0.87476(9) 0.5000 1.0000 0.0616(8) Uani 1 2 d SU . .
Cu3 Cu 1.35954(15) 0.64265(14) 0.81193(7) 0.0772(8) Uani 1 1 d U . .
Cu4 Cu 1.31568(13) 0.68622(14) 0.74330(7) 0.0736(7) Uani 1 1 d U . .
O1A O 1.2583(6) 0.6746(7) 0.7829(7) 0.096(8) Uani 1 1 d DU . .
O2A O 1.2962(5) 0.6404(6) 0.8410(6) 0.068(6) Uani 1 1 d DU . .
O3A O 1.2093(5) 0.5473(6) 0.9490(6) 0.070(6) Uani 1 1 d DU . .
O4A O 1.1318(4) 0.5486(5) 0.9527(5) 0.041(5) Uani 1 1 d DU . .
O5A O 1.0900(6) 0.6648(8) 0.8265(6) 0.154(11) Uani 1 1 d DU B .
C1A C 1.2165(5) 0.6390(6) 0.8412(6) 0.097(12) Uani 1 1 d GDU . .
C2A C 1.2143(5) 0.6081(6) 0.8787(6) 0.089(12) Uani 1 1 d GDU . .
H2A H 1.2412 0.5941 0.8899 0.107 Uiso 1 1 calc R . .
C3A C 1.1720(6) 0.5981(5) 0.8997(5) 0.069(11) Uani 1 1 d GDU . .
C4A C 1.1318(5) 0.6191(6) 0.8831(5) 0.082(11) Uani 1 1 d GDU . .
H4A H 1.1035 0.6124 0.8972 0.099 Uiso 1 1 calc R . .
C5A C 1.1340(5) 0.6500(6) 0.8455(6) 0.119(14) Uani 1 1 d GDU . .
C6A C 1.1764(6) 0.6599(6) 0.8245(5) 0.075(11) Uani 1 1 d GDU . .
H6A H 1.1778 0.6806 0.7994 0.090 Uiso 1 1 calc R . .
C7A C 1.2611(6) 0.6554(8) 0.8231(7) 0.051(8) Uani 1 1 d DU . .
C8A C 1.1700(6) 0.5621(6) 0.9384(6) 0.028(6) Uani 1 1 d DU . .
C9A C 1.0891(6) 0.6903(8) 0.7871(7) 0.107(5) Uiso 1 1 d D . .
H9A1 H 1.1127 0.6787 0.7658 0.128 Uiso 1 1 calc R A 1
H9A2 H 1.0974 0.7218 0.7953 0.128 Uiso 1 1 calc R A 1
C10A C 1.0435(5) 0.6914(7) 0.7609(5) 0.074(4) Uiso 0.50 1 d PGD B 1
C11A C 1.0022(6) 0.6925(5) 0.7861(3) 0.098(7) Uiso 0.50 1 d PGD B 1
H11A H 1.0022 0.7010 0.8177 0.117 Uiso 0.50 1 calc PR B 1
C12A C 0.9609(5) 0.6809(6) 0.7639(5) 0.074(4) Uiso 0.50 1 d PGD B 1
C13A C 0.9609(6) 0.6682(7) 0.7165(5) 0.073(8) Uiso 0.50 1 d PGD B 1
H13A H 0.9333 0.6604 0.7016 0.087 Uiso 0.50 1 calc PR B 1
C14A C 1.0022(7) 0.6671(7) 0.6913(3) 0.089(11) Uiso 0.50 1 d PG B 1
H14A H 1.0022 0.6586 0.6596 0.107 Uiso 0.50 1 calc PR B 1
C15A C 1.0435(5) 0.6787(8) 0.7135(5) 0.073(8) Uiso 0.50 1 d PGD B 1
H15A H 1.0712 0.6780 0.6967 0.087 Uiso 0.50 1 calc PR B 1
C10C C 1.0421(5) 0.6969(6) 0.7654(5) 0.074(4) Uiso 0.50 1 d PGD B 2
C11C C 1.0027(5) 0.6807(6) 0.7882(4) 0.098(7) Uiso 0.50 1 d PGD B 2
H11C H 1.0039 0.6729 0.8201 0.117 Uiso 0.50 1 calc PR B 2
C12C C 0.9614(5) 0.6762(6) 0.7634(5) 0.074(4) Uiso 0.50 1 d PGD B 2
C13C C 0.9595(5) 0.6878(9) 0.7158(5) 0.133(15) Uiso 0.50 1 d PGD B 2
H13C H 0.9319 0.6848 0.6992 0.160 Uiso 0.50 1 calc PR B 2
C14C C 0.9990(6) 0.7040(10) 0.6930(4) 0.20(2) Uiso 0.50 1 d PG B 2
H14C H 0.9977 0.7118 0.6611 0.238 Uiso 0.50 1 calc PR B 2
C15C C 1.0402(5) 0.7086(8) 0.7178(5) 0.133(15) Uiso 0.50 1 d PGD B 2
H15C H 1.0666 0.7194 0.7025 0.160 Uiso 0.50 1 calc PR B 2
O10A O 0.7421(6) 0.6723(6) 0.7791(5) 0.067(6) Uani 1 1 d DU . .
O9A O 0.7049(5) 0.6321(7) 0.8353(6) 0.081(7) Uani 1 1 d DU . .
O8A O 0.7895(6) 0.5471(8) 0.9527(6) 0.076(7) Uani 1 1 d DU . .
O7A O 0.8677(7) 0.5455(8) 0.9495(7) 0.120(10) Uani 1 1 d DU . .
O6A O 0.9128(4) 0.6604(5) 0.8310(5) 0.065(5) Uani 1 1 d DU B .
C21A C 0.7836(4) 0.6459(5) 0.8452(5) 0.045(7) Uani 1 1 d GDU . .
C20A C 0.7849(4) 0.6117(5) 0.8797(5) 0.047(8) Uani 1 1 d GDU . .
H20A H 0.7574 0.5999 0.8920 0.057 Uiso 1 1 calc R . .
C19A C 0.8272(5) 0.5951(5) 0.8958(5) 0.069(10) Uani 1 1 d GDU . .
C18A C 0.8682(4) 0.6128(5) 0.8775(6) 0.067(9) Uani 1 1 d GDU . .
H18A H 0.8965 0.6017 0.8882 0.081 Uiso 1 1 calc R . .
C17A C 0.8669(4) 0.6470(5) 0.8430(5) 0.056(8) Uani 1 1 d GDU . .
C22A C 0.8245(5) 0.6636(5) 0.8268(5) 0.088(12) Uani 1 1 d GDU . .
H22A H 0.8237 0.6865 0.8037 0.106 Uiso 1 1 calc R . .
C24A C 0.7406(6) 0.6470(9) 0.8156(8) 0.071(10) Uani 1 1 d DU . .
C23A C 0.8281(8) 0.5581(11) 0.9347(11) 0.114(15) Uani 1 1 d DU . .
C16A C 0.9157(6) 0.6838(8) 0.7898(7) 0.107(5) Uiso 1 1 d D . .
H16A H 0.9094 0.7162 0.7962 0.128 Uiso 1 1 calc R B 1
H16B H 0.8915 0.6727 0.7690 0.128 Uiso 1 1 calc R B 1
O1B O 1.6205(6) 0.6866(6) 0.7137(6) 0.058(5) Uani 1 1 d DU . .
O2B O 1.5839(7) 0.6471(7) 0.7711(6) 0.098(8) Uani 1 1 d DU . .
O3B O 1.4136(6) 0.6559(6) 0.7799(6) 0.061(5) Uani 1 1 d DU . .
O4B O 1.3761(6) 0.6937(7) 0.7224(8) 0.100(8) Uani 1 1 d DU . .
O5B O 1.5004(8) 0.7378(6) 0.6036(5) 0.146(6) Uani 1 1 d DU . .
C1B C 1.5412(6) 0.6827(6) 0.7145(5) 0.061(9) Uani 1 1 d GDU . .
C2B C 1.4991(7) 0.6736(4) 0.7364(3) 0.082(7) Uani 1 1 d GDU . .
H2B H 1.4985 0.6596 0.7660 0.098 Uiso 1 1 calc R . .
C3B C 1.4579(6) 0.6854(7) 0.7141(6) 0.117(14) Uani 1 1 d GDU . .
C4B C 1.4588(6) 0.7063(7) 0.6699(6) 0.117(15) Uani 1 1 d GDU . .
H4B H 1.4312 0.7142 0.6549 0.140 Uiso 1 1 calc R . .
C5B C 1.5009(7) 0.7154(4) 0.6480(4) 0.135(11) Uani 1 1 d GDU . .
C6B C 1.5421(6) 0.7036(6) 0.6703(6) 0.098(13) Uani 1 1 d GDU . .
H6B H 1.5702 0.7097 0.6556 0.118 Uiso 1 1 calc R . .
C7B C 1.5859(7) 0.6672(9) 0.7330(8) 0.069(10) Uani 1 1 d DU . .
C8B C 1.4129(7) 0.6804(8) 0.7431(8) 0.070(10) Uani 1 1 d DU . .
C9B C 1.5344(6) 0.7586(10) 0.5808(8) 0.111(10) Uani 1 1 d DU . .
H9B1 H 1.5566 0.7357 0.5701 0.133 Uiso 1 1 calc R . .
H9B2 H 1.5502 0.7796 0.6021 0.133 Uiso 1 1 calc R . .
C10B C 1.5161(5) 0.7856(8) 0.5384(5) 0.147(15) Uani 1 1 d DU . .
C11B C 1.5000 0.7599(10) 0.5000 0.144(12) Uani 1 2 d SDU . .
H11B H 1.5000 0.7277 0.5000 0.173 Uiso 1 2 calc SR . .
C14B C 1.5000 0.8590(14) 0.5000 0.43(6) Uani 1 2 d SDU . .
H14B H 1.5000 0.8912 0.5000 0.521 Uiso 1 2 calc SR . .
C15B C 1.5135(15) 0.8333(8) 0.5403(8) 0.26(3) Uani 1 1 d DU . .
H15B H 1.5207 0.8487 0.5682 0.316 Uiso 1 1 calc R . .
O1W O 0.7077(6) 0.5000 1.0000 0.190(12) Uani 1 2 d SU . .
O2W O 0.9475(5) 0.5000 1.0000 0.118(7) Uani 1 2 d SU . .
O3W O 1.3987(8) 0.6152(8) 0.8721(4) 0.130(8) Uani 1 1 d U . .
O1S1 O 1.2823(7) 0.7214(5) 0.6861(4) 0.099(5) Uani 0.50 1 d PGU . .
S2S1 S 1.3009(5) 0.7241(5) 0.6357(5) 0.182(10) Uani 0.50 1 d PGU . .
C1S1 C 1.2983(13) 0.6661(7) 0.6149(8) 0.15(2) Uiso 0.50 1 d PG . .
H1S1 H 1.2964 0.6453 0.6413 0.223 Uiso 0.50 1 d PG . .
H1S2 H 1.3257 0.6594 0.5969 0.223 Uiso 0.50 1 d PG . .
H1S3 H 1.2715 0.6623 0.5953 0.223 Uiso 0.50 1 d PG . .
C2S1 C 1.2542(11) 0.7480(14) 0.6028(5) 0.079(10) Uiso 0.50 1 d PG . .
H2S1 H 1.2427 0.7253 0.5810 0.118 Uiso 0.50 1 d PG . .
H2S2 H 1.2648 0.7747 0.5857 0.118 Uiso 0.50 1 d PG . .
H2S3 H 1.2298 0.7570 0.6240 0.118 Uiso 0.50 1 d PG . .
O4W O 1.2823(7) 0.7214(5) 0.6861(4) 0.099(5) Uani 0.50 1 d PU . .
O1S2 O 0.4492(7) 0.6680(10) 0.9112(9) 0.092(10) Uiso 0.50 1 d PG . .
S1S2 S 0.4943(6) 0.6621(4) 0.8838(4) 0.110(5) Uani 0.50 1 d PGU . .
C1S2 C 0.5042(14) 0.7174(7) 0.8580(8) 0.097(12) Uiso 0.50 1 d PG . .
H1S4 H 0.4840 0.7398 0.8723 0.146 Uiso 0.50 1 d PG . .
H1S5 H 0.4981 0.7159 0.8247 0.146 Uiso 0.50 1 d PG . .
H1S6 H 0.5358 0.7264 0.8631 0.146 Uiso 0.50 1 d PG . .
C2S2 C 0.5379(9) 0.6632(15) 0.9282(10) 0.15(3) Uiso 0.50 1 d PG . .
H2S4 H 0.5279 0.6823 0.9539 0.222 Uiso 0.50 1 d PG . .
H2S5 H 0.5660 0.6755 0.9151 0.222 Uiso 0.50 1 d PG . .
H2S6 H 0.5433 0.6323 0.9394 0.222 Uiso 0.50 1 d PG . .
O1WX O 0.9924(15) 0.4516(10) 0.9270(10) 0.089(11) Uani 0.43 1 d PU . .
O2WX O 0.9951(19) 0.4760(10) 0.8818(7) 0.099(14) Uani 0.42 1 d PU . .
O3WX O 0.9620(8) 0.496(2) 0.9301(10) 0.090(9) Uani 0.42 1 d PU . .
O4WX O 1.6454(11) 0.7671(13) 0.4914(15) 0.156(16) Uani 0.49 1 d PU . .
O5WX O 0.8441(15) 0.6816(15) 0.992(2) 0.136(18) Uani 0.37 1 d PU . .
O6WX O 0.3596(15) 0.6922(11) 0.9699(8) 0.188(16) Uani 0.58 1 d PU . .
O7WX O 1.0537(15) 0.5537(15) 0.7500 0.20(2) Uani 0.47 2 d SPU . .

loop_
_atom_site_aniso_label
_atom_site_aniso_U_11
_atom_site_aniso_U_22
_atom_site_aniso_U_33
_atom_site_aniso_U_23
_atom_site_aniso_U_13
_atom_site_aniso_U_12
Cu1 0.0545(19) 0.075(2) 0.0539(17) -0.014(4) 0.000 0.000
Cu2 0.057(2) 0.067(2) 0.0609(18) 0.009(4) 0.000 0.000
Cu3 0.085(4) 0.063(3) 0.0835(16) 0.008(2) -0.035(3) -0.0049(13)
Cu4 0.068(3) 0.071(3) 0.0821(16) 0.026(3) -0.008(3) -0.0033(11)
O1A 0.053(13) 0.128(19) 0.108(18) 0.025(15) -0.023(12) -0.002(13)
O2A 0.044(10) 0.075(11) 0.085(12) -0.012(9) -0.044(9) 0.012(9)
O3A 0.061(15) 0.075(16) 0.073(15) 0.020(12) -0.018(11) -0.023(14)
O4A 0.028(10) 0.047(11) 0.048(10) -0.023(8) 0.028(8) 0.002(9)
O5A 0.22(3) 0.19(2) 0.053(14) 0.100(15) 0.009(15) 0.02(2)
C1A 0.09(3) 0.09(2) 0.11(3) -0.01(2) 0.00(2) -0.07(2)
C2A 0.06(2) 0.13(3) 0.08(3) -0.03(2) -0.026(19) -0.06(2)
C3A 0.07(2) 0.08(2) 0.06(2) -0.065(17) -0.020(18) 0.03(2)
C4A 0.12(3) 0.052(18) 0.08(2) -0.048(16) 0.06(2) -0.032(18)
C5A 0.19(3) 0.12(3) 0.05(2) 0.02(2) 0.00(2) -0.07(3)
C6A 0.065(19) 0.12(2) 0.043(18) 0.005(16) -0.018(15) -0.082(18)
C7A 0.054(11) 0.044(11) 0.053(11) 0.016(8) 0.008(8) 0.001(8)
C8A 0.028(10) 0.027(10) 0.030(9) -0.012(8) -0.007(8) -0.004(8)
O10A 0.087(13) 0.050(11) 0.065(12) 0.037(9) -0.009(10) 0.022(10)
O9A 0.067(14) 0.104(15) 0.071(13) 0.048(11) -0.008(11) 0.035(12)
O8A 0.081(17) 0.094(18) 0.054(14) 0.040(12) -0.009(12) -0.005(15)
O7A 0.13(2) 0.124(19) 0.105(17) 0.092(14) 0.075(15) 0.054(17)
O6A 0.061(10) 0.074(11) 0.059(11) 0.031(9) -0.012(9) -0.037(9)
C21A 0.048(14) 0.034(12) 0.053(14) 0.008(11) 0.013(12) -0.015(11)
C20A 0.07(2) 0.017(13) 0.050(18) 0.014(13) -0.021(15) -0.023(14)
C19A 0.07(2) 0.029(16) 0.11(2) 0.041(15) -0.008(19) 0.007(16)
C18A 0.074(16) 0.061(14) 0.067(14) 0.037(12) 0.012(13) -0.001(13)
C17A 0.072(19) 0.039(16) 0.06(2) 0.011(15) 0.035(16) -0.031(15)
C22A 0.09(2) 0.050(19) 0.13(3) 0.003(18) -0.04(2) -0.033(18)
C24A 0.067(15) 0.044(14) 0.104(17) 0.001(13) 0.019(14) 0.022(12)
C23A 0.16(4) 0.05(2) 0.13(3) 0.05(2) -0.02(3) -0.01(3)
O1B 0.072(14) 0.061(12) 0.041(10) 0.006(9) -0.011(9) -0.011(11)
O2B 0.072(13) 0.15(2) 0.069(14) 0.006(13) -0.001(11) -0.021(12)
O3B 0.059(9) 0.056(8) 0.068(9) 0.023(7) 0.009(7) 0.000(7)
O4B 0.043(13) 0.124(19) 0.131(19) -0.001(14) 0.002(13) -0.013(13)
O5B 0.143(16) 0.205(18) 0.090(12) 0.005(12) -0.05(2) 0.00(3)
C1B 0.11(2) 0.041(17) 0.033(17) 0.000(13) -0.013(18) -0.001(18)
C2B 0.075(14) 0.093(15) 0.077(13) 0.005(11) 0.02(2) -0.05(3)
C3B 0.06(2) 0.16(3) 0.14(3) 0.03(3) -0.03(2) 0.02(2)
C4B 0.08(3) 0.18(3) 0.10(3) 0.09(2) -0.03(2) 0.00(3)
C5B 0.11(2) 0.20(3) 0.090(17) 0.008(18) -0.01(3) 0.11(3)
C6B 0.05(2) 0.12(3) 0.12(3) -0.05(2) 0.04(2) 0.03(2)
C7B 0.05(2) 0.07(2) 0.08(2) -0.037(19) -0.017(19) -0.003(16)
C8B 0.030(15) 0.060(17) 0.12(3) -0.044(17) -0.003(17) -0.018(14)
C9B 0.062(19) 0.16(3) 0.12(2) 0.06(2) 0.017(17) 0.002(18)
C10B 0.21(4) 0.19(3) 0.041(15) -0.012(17) -0.023(19) 0.03(3)
C11B 0.18(3) 0.13(3) 0.12(3) 0.000 0.01(6) 0.000
C14B 0.57(10) 0.44(9) 0.29(7) 0.000 -0.20(8) 0.000
C15B 0.42(7) 0.11(2) 0.26(4) -0.11(3) -0.06(5) 0.01(4)
O1W 0.055(12) 0.40(4) 0.110(15) -0.12(4) 0.000 0.000
O2W 0.056(11) 0.144(17) 0.155(17) -0.06(3) 0.000 0.000
O3W 0.138(19) 0.15(2) 0.099(10) 0.068(13) -0.012(12) 0.049(14)
O1S1 0.17(2) 0.064(14) 0.066(8) 0.043(11) -0.004(14) -0.029(8)
S2S1 0.19(2) 0.120(17) 0.233(19) 0.023(14) -0.017(16) 0.077(17)
O4W 0.17(2) 0.064(14) 0.066(8) 0.043(11) -0.004(14) -0.029(8)
S1S2 0.060(9) 0.152(10) 0.119(9) -0.085(8) 0.036(12) -0.001(12)
O1WX 0.056(19) 0.090(16) 0.121(17) -0.007(14) 0.005(16) 0.031(16)
O2WX 0.10(3) 0.18(4) 0.014(12) -0.029(15) 0.03(2) -0.09(3)
O3WX 0.051(13) 0.071(17) 0.149(17) -0.009(18) 0.002(13) -0.013(17)
O4WX 0.19(3) 0.24(3) 0.04(3) -0.04(3) -0.02(2) -0.15(3)
O5WX 0.18(2) 0.14(2) 0.09(2) -0.023(18) -0.013(18) -0.002(17)
O6WX 0.37(5) 0.13(3) 0.069(18) 0.013(17) -0.05(2) -0.06(3)
O7WX 0.18(2) 0.18(2) 0.23(3) 0.006(13) -0.006(13) -0.028(19)

loop_
_atom_type_symbol
_atom_type_description
_atom_type_scat_dispersion_real
_atom_type_scat_dispersion_imag
_atom_type_scat_source
C C 0.0033 0.0016 'International Tables Vol C Tables 4.2.6.8 and 6.1.1.4'
H H 0.0000 0.0000 'International Tables Vol C Tables 4.2.6.8 and 6.1.1.4'
O O 0.0106 0.0060 'International Tables Vol C Tables 4.2.6.8 and 6.1.1.4'
Cu Cu 0.3201 1.2651 'International Tables Vol C Tables 4.2.6.8 and 6.1.1.4'
S S 0.1246 0.1234 'International Tables Vol C Tables 4.2.6.8 and 6.1.1.4'

loop_
_geom_angle_atom_site_label_1
_geom_angle_atom_site_label_2
_geom_angle_atom_site_label_3
_geom_angle
_geom_angle_site_symmetry_1
_geom_angle_site_symmetry_3
O8A Cu1 O8A 169.2(11) 6_567 .
O8A Cu1 O3A 90.6(5) 6_567 2_765
O8A Cu1 O3A 88.3(5) . 2_765
O8A Cu1 O3A 88.3(5) 6_567 5_757
O8A Cu1 O3A 90.6(5) . 5_757
O3A Cu1 O3A 167.7(9) 2_765 5_757
O8A Cu1 O1W 95.4(5) 6_567 .
O8A Cu1 O1W 95.4(5) . .
O3A Cu1 O1W 96.2(5) 2_765 .
O3A Cu1 O1W 96.2(5) 5_757 .
O8A Cu1 Cu2 84.6(5) 6_567 .
O8A Cu1 Cu2 84.6(5) . .
O3A Cu1 Cu2 83.8(5) 2_765 .
O3A Cu1 Cu2 83.8(5) 5_757 .
O1W Cu1 Cu2 180.000(1) . .
O4A Cu2 O4A 168.9(8) 2_765 5_757
O4A Cu2 O7A 90.5(6) 2_765 6_567
O4A Cu2 O7A 88.3(6) 5_757 6_567
O4A Cu2 O7A 88.3(6) 2_765 .
O4A Cu2 O7A 90.5(6) 5_757 .
O7A Cu2 O7A 168.0(12) 6_567 .
O4A Cu2 O2W 95.6(4) 2_765 .
O4A Cu2 O2W 95.6(4) 5_757 .
O7A Cu2 O2W 96.0(6) 6_567 .
O7A Cu2 O2W 96.0(6) . .
O4A Cu2 Cu1 84.4(4) 2_765 .
O4A Cu2 Cu1 84.4(4) 5_757 .
O7A Cu2 Cu1 84.0(6) 6_567 .
O7A Cu2 Cu1 84.0(6) . .
O2W Cu2 Cu1 180.000(1) . .
O3B Cu3 O9A 82.5(9) . 3_755
O3B Cu3 O2A 168.4(7) . .
O9A Cu3 O2A 90.2(5) 3_755 .
O3B Cu3 O2B 88.5(6) . 3_745
O9A Cu3 O2B 165.9(8) 3_755 3_745
O2A Cu3 O2B 96.8(9) . 3_745
O3B Cu3 O3W 91.1(8) . .
O9A Cu3 O3W 90.3(8) 3_755 .
O2A Cu3 O3W 98.1(7) . .
O2B Cu3 O3W 100.7(8) 3_745 .
O3B Cu3 Cu4 86.9(5) . .
O9A Cu3 Cu4 82.4(5) 3_755 .
O2A Cu3 Cu4 83.1(5) . .
O2B Cu3 Cu4 86.3(5) 3_745 .
O3W Cu3 Cu4 172.7(7) . .
O4B Cu4 O10A 84.3(9) . 3_755
O4B Cu4 O1A 164.5(8) . .
O10A Cu4 O1A 89.7(5) 3_755 .
O4B Cu4 O1B 90.5(6) . 3_745
O10A Cu4 O1B 168.1(7) 3_755 3_745
O1A Cu4 O1B 92.6(9) . 3_745
O4B Cu4 O1S1 97.3(8) . .
O10A Cu4 O1S1 94.6(6) 3_755 .
O1A Cu4 O1S1 97.4(7) . .
O1B Cu4 O1S1 96.6(6) 3_745 .
O4B Cu4 Cu3 80.7(6) . .
O10A Cu4 Cu3 85.8(5) 3_755 .
O1A Cu4 Cu3 84.6(5) . .
O1B Cu4 Cu3 82.9(5) 3_745 .
O1S1 Cu4 Cu3 177.9(5) . .
C7A O1A Cu4 121.2(13) . .
C7A O2A Cu3 125.4(14) . .
C8A O3A Cu1 120.4(13) . 2_765
C8A O4A Cu2 122.6(11) . 2_765
C9A O5A C5A 119.4(15) . .
C2A C1A C6A 120.0 . .
C2A C1A C7A 121.1(12) . .
C6A C1A C7A 118.3(12) . .
C1A C2A C3A 120.0 . .
C4A C3A C2A 120.0 . .
C4A C3A C8A 120.9(12) . .
C2A C3A C8A 119.0(12) . .
C3A C4A C5A 120.0 . .
C4A C5A C6A 120.0 . .
C4A C5A O5A 115.8(12) . .
C6A C5A O5A 123.7(12) . .
C5A C6A C1A 120.0 . .
O2A C7A O1A 125.6(17) . .
O2A C7A C1A 118.2(15) . .
O1A C7A C1A 113.6(16) . .
O4A C8A O3A 128.5(15) . .
O4A C8A C3A 119.1(14) . .
O3A C8A C3A 112.1(14) . .
O5A C9A C10C 115.4(11) . .
O5A C9A C10A 116.0(13) . .
C10C C9A C10A 7.9(7) . .
C11A C10A C15A 120.0 . .
C11A C10A C9A 119.7(7) . .
C15A C10A C9A 118.0(7) . .
C12A C11A C10A 120.0 . .
C13A C12A C11A 120.0 . .
C13A C12A C16A 119.2(7) . .
C11A C12A C16A 120.8(7) . .
C12A C13A C14A 120.0 . .
C15A C14A C13A 120.0 . .
C14A C15A C10A 120.0 . .
C11C C10C C15C 120.0 . .
C11C C10C C9A 120.5(7) . .
C15C C10C C9A 117.5(7) . .
C10C C11C C12C 120.0 . .
C13C C12C C11C 120.0 . .
C13C C12C C16A 113.9(7) . .
C11C C12C C16A 118.5(8) . .
C12C C13C C14C 120.0 . .
C13C C14C C15C 120.0 . .
C14C C15C C10C 120.0 . .
C24A O10A Cu4 120.1(13) . 4_575
C24A O9A Cu3 124.9(12) . 4_575
C23A O8A Cu1 122.8(14) . .
C23A O7A Cu2 121.7(14) . .
C16A O6A C17A 113.6(12) . .
C20A C21A C22A 120.0 . .
C20A C21A C24A 115.5(11) . .
C22A C21A C24A 119.2(11) . .
C21A C20A C19A 120.0 . .
C18A C19A C20A 120.0 . .
C18A C19A C23A 120.6(11) . .
C20A C19A C23A 119.4(11) . .
C19A C18A C17A 120.0 . .
C18A C17A C22A 120.0 . .
C18A C17A O6A 109.6(10) . .
C22A C17A O6A 130.4(10) . .
C17A C22A C21A 120.0 . .
O9A C24A O10A 126.3(17) . .
O9A C24A C21A 115.2(16) . .
O10A C24A C21A 116.1(15) . .
O8A C23A O7A 126.1(18) . .
O8A C23A C19A 116.6(17) . .
O7A C23A C19A 116.7(16) . .
O6A C16A C12A 116.6(13) . .
O6A C16A C12C 113.7(12) . .
C12A C16A C12C 5.0(7) . .
C7B O1B Cu4 122.2(13) . 4_675
C7B O2B Cu3 119.8(16) . 4_675
C8B O3B Cu3 120.6(14) . .
C8B O4B Cu4 127.2(16) . .
C9B O5B C5B 129.5(18) . .
C2B C1B C6B 120.0 . .
C2B C1B C7B 123.6(13) . .
C6B C1B C7B 116.1(13) . .
C3B C2B C1B 120.0 . .
C2B C3B C4B 120.0 . .
C2B C3B C8B 117.1(13) . .
C4B C3B C8B 122.4(13) . .
C5B C4B C3B 120.0 . .
C4B C5B C6B 120.0 . .
C4B C5B O5B 118.4(14) . .
C6B C5B O5B 121.6(14) . .
C5B C6B C1B 120.0 . .
O2B C7B O1B 129(2) . .
O2B C7B C1B 114.7(18) . .
O1B C7B C1B 113.9(17) . .
O3B C8B O4B 124.2(19) . .
O3B C8B C3B 118.7(17) . .
O4B C8B C3B 115.4(17) . .
O5B C9B C10B 111.1(14) . .
C15B C10B C11B 122.9(14) . .
C15B C10B C9B 119.9(19) . .
C11B C10B C9B 117.1(18) . .
C10B C11B C10B 116(2) . 5_856
C15B C14B C15B 117(3) 5_856 .
C10B C15B C14B 120.4(19) . .
S2S1 O1S1 Cu4 125.0(9) . .
O1S1 S2S1 C1S1 104.3 . .
O1S1 S2S1 C2S1 104.1 . .
C1S1 S2S1 C2S1 99.2 . .
O1S2 S1S2 C1S2 104.3 . .
O1S2 S1S2 C2S2 104.1 . .
C1S2 S1S2 C2S2 99.2 . .
O2WX O1WX O3WX 72(2) . .
O2WX O2WX O1WX 118.9(15) 2_765 .
O2WX O2WX O3WX 78(3) 2_765 .
O1WX O2WX O3WX 57(2) . .
O1WX O3WX O2WX 51.8(18) . .

loop_
_geom_bond_atom_site_label_1
_geom_bond_atom_site_label_2
_geom_bond_distance
_geom_bond_site_symmetry_2
Cu1 O8A 1.917(16) 6_567
Cu1 O8A 1.917(17) .
Cu1 O3A 2.000(16) 2_765
Cu1 O3A 2.000(16) 5_757
Cu1 O1W 2.184(16) .
Cu1 Cu2 2.643(4) .
Cu2 O4A 1.950(14) 2_765
Cu2 O4A 1.950(14) 5_757
Cu2 O7A 1.954(16) 6_567
Cu2 O7A 1.954(16) .
Cu2 O2W 2.102(15) .
Cu3 O3B 1.845(17) .
Cu3 O9A 1.932(15) 3_755
Cu3 O2A 2.006(16) .
Cu3 O2B 2.063(19) 3_745
Cu3 O3W 2.193(12) .
Cu3 Cu4 2.639(3) .
Cu4 O4B 1.855(19) .
Cu4 O10A 1.937(16) 3_755
Cu4 O1A 2.028(18) .
Cu4 O1B 2.076(17) 3_745
Cu4 O1S1 2.139(10) .
O1A C7A 1.267(14) .
O2A C7A 1.215(14) .
O3A C8A 1.248(14) .
O3A Cu1 2.000(16) 2_765
O4A C8A 1.240(14) .
O4A Cu2 1.950(14) 2_765
O5A C9A 1.337(14) .
O5A C5A 1.446(13) .
C1A C2A 1.3900 .
C1A C6A 1.3900 .
C1A C7A 1.464(15) .
C2A C3A 1.3900 .
C3A C4A 1.3900 .
C3A C8A 1.510(14) .
C4A C5A 1.3900 .
C5A C6A 1.3900 .
C9A C10C 1.503(13) .
C9A C10A 1.511(13) .
C10A C11A 1.3900 .
C10A C15A 1.3900 .
C11A C12A 1.3900 .
C12A C13A 1.3900 .
C12A C16A 1.500(13) .
C13A C14A 1.3900 .
C14A C15A 1.3900 .
C10C C11C 1.3900 .
C10C C15C 1.3900 .
C11C C12C 1.3900 .
C12C C13C 1.3900 .
C12C C16A 1.532(14) .
C13C C14C 1.3900 .
C14C C15C 1.3900 .
O10A C24A 1.266(14) .
O10A Cu4 1.937(16) 4_575
O9A C24A 1.249(15) .
O9A Cu3 1.931(15) 4_575
O8A C23A 1.265(17) .
O7A C23A 1.271(16) .
O6A C16A 1.349(14) .
O6A C17A 1.425(11) .
C21A C20A 1.3900 .
C21A C22A 1.3900 .
C21A C24A 1.498(16) .
C20A C19A 1.3900 .
C19A C18A 1.3900 .
C19A C23A 1.535(15) .
C18A C17A 1.3900 .
C17A C22A 1.3900 .
O1B C7B 1.270(17) .
O1B Cu4 2.076(17) 4_675
O2B C7B 1.226(17) .
O2B Cu3 2.063(19) 4_675
O3B C8B 1.261(17) .
O4B C8B 1.274(17) .
O5B C9B 1.320(17) .
O5B C5B 1.413(12) .
C1B C2B 1.3900 .
C1B C6B 1.3900 .
C1B C7B 1.463(17) .
C2B C3B 1.3900 .
C3B C4B 1.3900 .
C3B C8B 1.543(16) .
C4B C5B 1.3900 .
C5B C6B 1.3900 .
C9B C10B 1.524(16) .
C10B C15B 1.381(17) .
C10B C11B 1.397(16) .
C11B C10B 1.397(16) 5_856
C14B C15B 1.415(18) 5_856
C14B C15B 1.415(18) .
O1S1 S2S1 1.5257 .
S2S1 C1S1 1.7783 .
S2S1 C2S1 1.7794 .
O1S2 S1S2 1.5258 .
S1S2 C1S2 1.7783 .
S1S2 C2S2 1.7795 .
O1WX O2WX 1.46(3) .
O1WX O3WX 1.55(5) .
O2WX O2WX 1.42(5) 2_765
O2WX O3WX 1.77(4) .
O4WX O5WX 1.51(5) 10_764
O5WX O4WX 1.51(5) 10_765

loop_
_geom_torsion_atom_site_label_1
_geom_torsion_atom_site_label_2
_geom_torsion_atom_site_label_3
_geom_torsion_atom_site_label_4
_geom_torsion
_geom_torsion_site_symmetry_1
_geom_torsion_site_symmetry_4
O8A Cu1 Cu2 O4A 88.3(8) 6_567 2_765
O8A Cu1 Cu2 O4A -91.7(8) . 2_765
O3A Cu1 Cu2 O4A -2.9(7) 2_765 2_765
O3A Cu1 Cu2 O4A 177.1(7) 5_757 2_765
O8A Cu1 Cu2 O4A -91.7(8) 6_567 5_757
O8A Cu1 Cu2 O4A 88.3(8) . 5_757
O3A Cu1 Cu2 O4A 177.1(7) 2_765 5_757
O3A Cu1 Cu2 O4A -2.9(7) 5_757 5_757
O8A Cu1 Cu2 O7A -2.8(11) 6_567 6_567
O8A Cu1 Cu2 O7A 177.2(11) . 6_567
O3A Cu1 Cu2 O7A -94.0(10) 2_765 6_567
O3A Cu1 Cu2 O7A 86.0(10) 5_757 6_567
O8A Cu1 Cu2 O7A 177.2(11) 6_567 .
O8A Cu1 Cu2 O7A -2.8(11) . .
O3A Cu1 Cu2 O7A 86.0(10) 2_765 .
O3A Cu1 Cu2 O7A -94.0(10) 5_757 .
O3B Cu3 Cu4 O4B -1.0(9) . .
O9A Cu3 Cu4 O4B 81.9(9) 3_755 .
O2A Cu3 Cu4 O4B 173.0(8) . .
O2B Cu3 Cu4 O4B -89.7(10) 3_745 .
O3B Cu3 Cu4 O10A -85.9(8) . 3_755
O9A Cu3 Cu4 O10A -3.0(8) 3_755 3_755
O2A Cu3 Cu4 O10A 88.1(8) . 3_755
O2B Cu3 Cu4 O10A -174.6(8) 3_745 3_755
O3B Cu3 Cu4 O1A -176.0(8) . .
O9A Cu3 Cu4 O1A -93.1(9) 3_755 .
O2A Cu3 Cu4 O1A -2.0(8) . .
O2B Cu3 Cu4 O1A 95.3(9) 3_745 .
O3B Cu3 Cu4 O1B 90.7(8) . 3_745
O9A Cu3 Cu4 O1B 173.5(8) 3_755 3_745
O2A Cu3 Cu4 O1B -95.3(7) . 3_745
O2B Cu3 Cu4 O1B 2.0(9) 3_745 3_745
O4B Cu4 O1A C7A -15(5) . .
O10A Cu4 O1A C7A -82(2) 3_755 .
O1B Cu4 O1A C7A 86(2) 3_745 .
O1S1 Cu4 O1A C7A -177(2) . .
Cu3 Cu4 O1A C7A 3(2) . .
O3B Cu3 O2A C7A 32(5) . .
O9A Cu3 O2A C7A 84(2) 3_755 .
O2B Cu3 O2A C7A -84(2) 3_745 .
O3W Cu3 O2A C7A 174(2) . .
Cu4 Cu3 O2A C7A 1(2) . .
C6A C1A C2A C3A 0.0 . .
C7A C1A C2A C3A 170.7(19) . .
C1A C2A C3A C4A 0.0 . .
C1A C2A C3A C8A 176.0(15) . .
C2A C3A C4A C5A 0.0 . .
C8A C3A C4A C5A -175.9(16) . .
C3A C4A C5A C6A 0.0 . .
C3A C4A C5A O5A 171.5(19) . .
C9A O5A C5A C4A -172.6(19) . .
C9A O5A C5A C6A -1(3) . .
C4A C5A C6A C1A 0.0 . .
O5A C5A C6A C1A -171(2) . .
C2A C1A C6A C5A 0.0 . .
C7A C1A C6A C5A -171.0(18) . .
Cu3 O2A C7A O1A 1(4) . .
Cu3 O2A C7A C1A 161.6(15) . .
Cu4 O1A C7A O2A -3(4) . .
Cu4 O1A C7A C1A -165.0(15) . .
C2A C1A C7A O2A 2(3) . .
C6A C1A C7A O2A 173(2) . .
C2A C1A C7A O1A 165.0(18) . .
C6A C1A C7A O1A -24(3) . .
Cu2 O4A C8A O3A 3(3) 2_765 .
Cu2 O4A C8A C3A 176.8(12) 2_765 .
Cu1 O3A C8A O4A -7(4) 2_765 .
Cu1 O3A C8A C3A 179.0(12) 2_765 .
C4A C3A C8A O4A 6(3) . .
C2A C3A C8A O4A -170.2(15) . .
C4A C3A C8A O3A -179.6(16) . .
C2A C3A C8A O3A 4(2) . .
C5A O5A C9A C10C 170(2) . .
C5A O5A C9A C10A 161(2) . .
O5A C9A C10A C11A 38(3) . .
C10C C9A C10A C11A -50(5) . .
O5A C9A C10A C15A -125(2) . .
C10C C9A C10A C15A 148(6) . .
C15A C10A C11A C12A 0.0 . .
C9A C10A C11A C12A -162.3(19) . .
C10A C11A C12A C13A 0.0 . .
C10A C11A C12A C16A -177.2(18) . .
C11A C12A C13A C14A 0.0 . .
C16A C12A C13A C14A 177.3(18) . .
C12A C13A C14A C15A 0.0 . .
C13A C14A C15A C10A 0.0 . .
C11A C10A C15A C14A 0.0 . .
C9A C10A C15A C14A 162.6(18) . .
O5A C9A C10C C11C 6(3) . .
C10A C9A C10C C11C 102(5) . .
O5A C9A C10C C15C -158(2) . .
C10A C9A C10C C15C -62(6) . .
C15C C10C C11C C12C 0.0 . .
C9A C10C C11C C12C -163.6(18) . .
C10C C11C C12C C13C 0.0 . .
C10C C11C C12C C16A -147.9(16) . .
C11C C12C C13C C14C 0.0 . .
C16A C12C C13C C14C 149.3(16) . .
C12C C13C C14C C15C 0.0 . .
C13C C14C C15C C10C 0.0 . .
C11C C10C C15C C14C 0.0 . .
C9A C10C C15C C14C 164.1(18) . .
O8A Cu1 O8A C23A 7(3) 6_567 .
O3A Cu1 O8A C23A -76(3) 2_765 .
O3A Cu1 O8A C23A 91(3) 5_757 .
O1W Cu1 O8A C23A -173(3) . .
Cu2 Cu1 O8A C23A 7(3) . .
O4A Cu2 O7A C23A 84(3) 2_765 .
O4A Cu2 O7A C23A -85(3) 5_757 .
O7A Cu2 O7A C23A -1(3) 6_567 .
O2W Cu2 O7A C23A 179(3) . .
Cu1 Cu2 O7A C23A -1(3) . .
C22A C21A C20A C19A 0.0 . .
C24A C21A C20A C19A 154.2(17) . .
C21A C20A C19A C18A 0.0 . .
C21A C20A C19A C23A 179(2) . .
C20A C19A C18A C17A 0.0 . .
C23A C19A C18A C17A -179(2) . .
C19A C18A C17A C22A 0.0 . .
C19A C18A C17A O6A 178.1(14) . .
C16A O6A C17A C18A 163.3(15) . .
C16A O6A C17A C22A -19(2) . .
C18A C17A C22A C21A 0.0 . .
O6A C17A C22A C21A -177.6(17) . .
C20A C21A C22A C17A 0.0 . .
C24A C21A C22A C17A -153.3(18) . .
Cu3 O9A C24A O10A 5(5) 4_575 .
Cu3 O9A C24A C21A 166.6(14) 4_575 .
Cu4 O10A C24A O9A -9(4) 4_575 .
Cu4 O10A C24A C21A -170.4(14) 4_575 .
C20A C21A C24A O9A 28(3) . .
C22A C21A C24A O9A -177.4(19) . .
C20A C21A C24A O10A -168.2(18) . .
C22A C21A C24A O10A -14(3) . .
Cu1 O8A C23A O7A -11(6) . .
Cu1 O8A C23A C19A 177.7(17) . .
Cu2 O7A C23A O8A 7(6) . .
Cu2 O7A C23A C19A 178.3(17) . .
C18A C19A C23A O8A 174(3) . .
C20A C19A C23A O8A -5(4) . .
C18A C19A C23A O7A 1(4) . .
C20A C19A C23A O7A -177(3) . .
C17A O6A C16A C12A -153.4(15) . .
C17A O6A C16A C12C -148.9(15) . .
C13A C12A C16A O6A 128.1(17) . .
C11A C12A C16A O6A -55(3) . .
C13A C12A C16A C12C 72(7) . .
C11A C12A C16A C12C -111(8) . .
C13C C12C C16A O6A 161.2(18) . .
C11C C12C C16A O6A -49(2) . .
C13C C12C C16A C12A -73(7) . .
C11C C12C C16A C12A 77(7) . .
O9A Cu3 O3B C8B -78(2) 3_755 .
O2A Cu3 O3B C8B -26(5) . .
O2B Cu3 O3B C8B 91(2) 3_745 .
O3W Cu3 O3B C8B -169(2) . .
Cu4 Cu3 O3B C8B 4.4(19) . .
O10A Cu4 O4B C8B 84(2) 3_755 .
O1A Cu4 O4B C8B 17(5) . .
O1B Cu4 O4B C8B -85(2) 3_745 .
O1S1 Cu4 O4B C8B 178(2) . .
Cu3 Cu4 O4B C8B -2(2) . .
C6B C1B C2B C3B 0.0 . .
C7B C1B C2B C3B -173(2) . .
C1B C2B C3B C4B 0.0 . .
C1B C2B C3B C8B -172(2) . .
C2B C3B C4B C5B 0.0 . .
C8B C3B C4B C5B 172(2) . .
C3B C4B C5B C6B 0.0 . .
C3B C4B C5B O5B -178.4(13) . .
C9B O5B C5B C4B 164(3) . .
C9B O5B C5B C6B -14(3) . .
C4B C5B C6B C1B 0.0 . .
O5B C5B C6B C1B 178.4(14) . .
C2B C1B C6B C5B 0.0 . .
C7B C1B C6B C5B 174(2) . .
Cu3 O2B C7B O1B -1(4) 4_675 .
Cu3 O2B C7B C1B -161.5(15) 4_675 .
Cu4 O1B C7B O2B 4(4) 4_675 .
Cu4 O1B C7B C1B 164.3(14) 4_675 .
C2B C1B C7B O2B -3(3) . .
C6B C1B C7B O2B -177(2) . .
C2B C1B C7B O1B -166.4(19) . .
C6B C1B C7B O1B 20(3) . .
Cu3 O3B C8B O4B -8(4) . .
Cu3 O3B C8B C3B -172.3(16) . .
Cu4 O4B C8B O3B 7(4) . .
Cu4 O4B C8B C3B 171.9(16) . .
C2B C3B C8B O3B -17(3) . .
C4B C3B C8B O3B 170.9(17) . .
C2B C3B C8B O4B 176.6(19) . .
C4B C3B C8B O4B 5(3) . .
C5B O5B C9B C10B -169.3(17) . .
O5B C9B C10B C15B 106(3) . .
O5B C9B C10B C11B -71(2) . .
C15B C10B C11B C10B 4(2) . 5_856
C9B C10B C11B C10B -179.3(10) . 5_856
C11B C10B C15B C14B -9(4) . .
C9B C10B C15B C14B 175(2) . .
C15B C14B C15B C10B 4(2) 5_856 .
O4B Cu4 O1S1 S2S1 29.5(17) . .
O10A Cu4 O1S1 S2S1 114.4(16) 3_755 .
O1A Cu4 O1S1 S2S1 -155.3(16) . .
O1B Cu4 O1S1 S2S1 -61.8(16) 3_745 .
Cu4 O1S1 S2S1 C1S1 66(2) . .
Cu4 O1S1 S2S1 C2S1 170(2) . .
O3WX O1WX O2WX O2WX 49(6) . 2_765
O2WX O2WX O3WX O1WX -137(5) 2_765 .
